data_8104010
loop_
_publ_author_name
'Calos, N.J.'
'Forrester, T.S.K.'
'White, T.J.'
'Kennard, C.H.L.'

_publ_section_title
;
 Crystal structure of calcium titinium ytterbium zirconium oxide
 (zirkonolite-2M), Ca0.71 Ti1.16 Yb0.66 Zr1.46 O7
;
_journal_name_full 'Zeitschrift fuer Kristallographie (149,1979-)'
_journal_page_first 703
_journal_page_last 704
_journal_volume 211
_journal_year 1996
_chemical_formula_sum 'Ca0.71 O7 Ti1.16 Yb0.66 Zr1.46'
_chemical_name_systematic 'Ca0.71 Ti1.16 Yb0.66 Zr1.46 O7'
_space_group_IT_number 15
_symmetry_space_group_name_Hall '-C 2yc'
_symmetry_space_group_name_H-M 'C 1 2/c 1'
_cell_angle_alpha 90
_cell_angle_beta 100.51
_cell_angle_gamma 90
_cell_formula_units_Z 8
_cell_length_a 12.46
_cell_length_b 7.255
_cell_length_c 11.42
_cell_volume 1015.018
_citation_journal_id_ASTM ZEKRDZ
_cod_data_source_file Calos_ZEKRDZ_1996_1904.cif
_cod_data_source_block Ca0.71O7Ti1.16Yb0.66Zr1.46
_cod_database_code 8104010

loop_
_symmetry_equiv_pos_as_xyz
x,y,z
-x,y,-z+1/2
-x,-y,-z
x,-y,z-1/2
x+1/2,y+1/2,z
-x+1/2,y+1/2,-z+1/2
-x+1/2,-y+1/2,-z
x+1/2,-y+1/2,z-1/2

loop_
_atom_site_label
_atom_site_type_symbol
_atom_site_fract_x
_atom_site_fract_y
_atom_site_fract_z
_atom_site_occupancy
_atom_site_U_iso_or_equiv
Ti5 Ti+4 0 0.1265 0.25 0.913 0.0
O7 O-2 0.11262 0.054 0.79003 1 0.0
Zr4 Zr+4 0.5 0.113 0.25 0.169 0.0
O4 O-2 0.3983 0.1649 0.7187 1 0.0
O2 O-2 0.4713 0.1334 0.0991 1 0.0
Ti2 Ti+4 0.4726 0.0537 0.2519 0.062 0.0
O5 O-2 0.7102 0.1708 0.5832 1 0.0
Yb2 Yb+3 0.12245 0.1222 0.97452 0.319 0.0
O6 O-2 -0.001 0.121 0.4178 1 0.0
O1 O-2 0.3062 0.1261 0.2806 1 0.0
Zr5 Zr+4 0.441 0.123 0.249 0.055 0.0
Yb1 Yb+3 0.3729 0.12649 0.49529 0.294 0.0
Ca1 Ca+2 0.3729 0.12649 0.49529 0.706 0.0
Ti1 Ti+4 0.24927 0.1247 0.74645 0.584 0.0
Yb3 Yb+3 0 0.1265 0.25 0.087 0.0
Ti3 Ti+4 0.5 0.113 0.25 0.059 0.0
Zr3 Zr+4 0.4726 0.0537 0.2519 0.222 0.0
O3 O-2 0.2074 0.086 0.5713 1 0.0
Zr2 Zr+4 0.24927 0.1247 0.74645 0.416 0.0
Zr1 Zr+4 0.12245 0.1222 0.97452 0.681 0.0
Ti4 Ti+4 0.441 0.123 0.249 0.028 0.0
